data_2018591
loop_
_publ_author_name
'Paton, Andrew S.'
'Lough, Alan J.'
'Bender, Timothy P.'

_publ_section_title
;
 Sulfonate pseudohalides of boron subphthalocyanine
;
_journal_coeditor_code BI3045
_journal_issue 11
_journal_name_full 'Acta Crystallographica Section C'
_journal_page_first o459
_journal_page_last o464
_journal_paper_doi 10.1107/S0108270112040425
_journal_volume 68
_journal_year 2012
_chemical_formula_iupac 'C25 H15 B N6 O3 S'
_chemical_formula_moiety 'C25 H15 B N6 O3 S'
_chemical_formula_sum 'C25 H15 B N6 O3 S'
_chemical_formula_weight 490.30
_chemical_name_common 'methanesulfonate boron subphthalocyanine'
_chemical_name_systematic
;
(methanesulfonato)(subphthalocyaninato)boron
;
_space_group_IT_number 14
_symmetry_cell_setting monoclinic
_symmetry_space_group_name_Hall '-P 2yn'
_symmetry_space_group_name_H-M 'P 1 21/n 1'
_atom_sites_solution_hydrogens geom
_atom_sites_solution_primary direct
_atom_sites_solution_secondary difmap
_audit_creation_method SHELXL97
_cell_angle_alpha 90.00
_cell_angle_beta 94.774(4)
_cell_angle_gamma 90.00
_cell_formula_units_Z 4
_cell_length_a 11.3713(7)
_cell_length_b 11.6114(7)
_cell_length_c 16.2760(11)
_cell_measurement_reflns_used 4770
_cell_measurement_temperature 147(2)
_cell_measurement_theta_max 66.32
_cell_measurement_theta_min 4.57
_cell_volume 2141.6(2)
_computing_cell_refinement 'APEX2 (Bruker, 2007)'
_computing_data_collection 'APEX2 (Bruker, 2007)'
_computing_data_reduction 'SAINT (Bruker, 2007)'
_computing_molecular_graphics
;
PLATON (Spek, 2009) and Mercury (Macrae <i>et al.</i>, 2008)
;
_computing_publication_material 'SHELXTL (Sheldrick, 2008)'
_computing_structure_refinement 'SHELXL97 (Sheldrick, 2008)'
_computing_structure_solution 'SHELXS97 (Sheldrick, 2008)'
_diffrn_ambient_temperature 147(2)
_diffrn_measured_fraction_theta_full 0.973
_diffrn_measured_fraction_theta_max 0.973
_diffrn_measurement_device_type 'Bruker Kappa APEX DUO CCD area-detector'
_diffrn_measurement_method '\f and \w'
_diffrn_radiation_monochromator 'multi-layer optics'
_diffrn_radiation_source 'Bruker ImuS'
_diffrn_radiation_type CuK\a
_diffrn_radiation_wavelength 1.54178
_diffrn_reflns_av_R_equivalents 0.0335
_diffrn_reflns_av_sigmaI/netI 0.0238
_diffrn_reflns_limit_h_max 13
_diffrn_reflns_limit_h_min -13
_diffrn_reflns_limit_k_max 13
_diffrn_reflns_limit_k_min -13
_diffrn_reflns_limit_l_max 19
_diffrn_reflns_limit_l_min -19
_diffrn_reflns_number 23640
_diffrn_reflns_theta_full 66.31
_diffrn_reflns_theta_max 66.31
_diffrn_reflns_theta_min 4.57
_exptl_absorpt_coefficient_mu 1.722
_exptl_absorpt_correction_T_max 0.7528
_exptl_absorpt_correction_T_min 0.6549
_exptl_absorpt_correction_type multi-scan
_exptl_absorpt_process_details '(TWINABS; Bruker, 2007)'
_exptl_crystal_colour purple
_exptl_crystal_density_diffrn 1.521
_exptl_crystal_density_method 'not measured'
_exptl_crystal_description needle
_exptl_crystal_F_000 1008
_exptl_crystal_size_max 0.20
_exptl_crystal_size_mid 0.06
_exptl_crystal_size_min 0.04
_refine_diff_density_max 0.249
_refine_diff_density_min -0.492
_refine_ls_extinction_method none
_refine_ls_goodness_of_fit_ref 1.156
_refine_ls_hydrogen_treatment constr
_refine_ls_matrix_type full
_refine_ls_number_parameters 325
_refine_ls_number_reflns 3672
_refine_ls_number_restraints 0
_refine_ls_restrained_S_all 1.156
_refine_ls_R_factor_all 0.0443
_refine_ls_R_factor_gt 0.0402
_refine_ls_shift/su_max 0.001
_refine_ls_shift/su_mean 0.000
_refine_ls_structure_factor_coef Fsqd
_refine_ls_weighting_details 'calc w = 1/[\s^2^(Fo^2^)+(0.0339P)^2^+2.5651P] where P=(Fo^2^+2Fc^2^)/3'
_refine_ls_weighting_scheme calc
_refine_ls_wR_factor_gt 0.0992
_refine_ls_wR_factor_ref 0.1008
_reflns_number_gt 3399
_reflns_number_total 3672
_reflns_threshold_expression I>2\s(I)
_cod_data_source_file bi3045.cif
_cod_data_source_block III
_cod_original_sg_symbol_H-M 'P 21/n'
_cod_database_code 2018591
_cod_database_fobs_code 2018591

loop_
_symmetry_equiv_pos_as_xyz
'x, y, z'
'-x+1/2, y+1/2, -z+1/2'
'-x, -y, -z'
'x-1/2, -y-1/2, z-1/2'

loop_
_atom_site_type_symbol
_atom_site_label
_atom_site_fract_x
_atom_site_fract_y
_atom_site_fract_z
_atom_site_U_iso_or_equiv
_atom_site_adp_type
_atom_site_calc_flag
_atom_site_refinement_flags
_atom_site_occupancy
_atom_site_symmetry_multiplicity
S S1 0.26680(4) 0.49346(4) 0.25798(3) 0.01652(15) Uani d . 1 1
O O1 0.18445(13) 0.58102(13) 0.29663(9) 0.0206(3) Uani d . 1 1
O O2 0.22321(14) 0.46980(14) 0.17479(10) 0.0266(4) Uani d . 1 1
O O3 0.28507(15) 0.39803(14) 0.31254(11) 0.0321(4) Uani d . 1 1
N N1 0.00254(15) 0.65125(15) 0.34437(10) 0.0159(4) Uani d . 1 1
N N2 -0.02642(15) 0.82460(15) 0.26745(11) 0.0178(4) Uani d . 1 1
N N3 0.01493(15) 0.64919(15) 0.19978(10) 0.0159(4) Uani d . 1 1
N N4 -0.05018(15) 0.48029(15) 0.12626(11) 0.0169(4) Uani d . 1 1
N N5 -0.00843(15) 0.47548(15) 0.27181(10) 0.0154(4) Uani d . 1 1
N N6 -0.07033(15) 0.48428(15) 0.40795(11) 0.0175(4) Uani d . 1 1
C C1 -0.04755(18) 0.59762(18) 0.40785(12) 0.0159(4) Uani d . 1 1
C C2 -0.09309(18) 0.68946(18) 0.45711(12) 0.0171(4) Uani d . 1 1
C C3 -0.15675(19) 0.68749(19) 0.52657(13) 0.0204(5) Uani d . 1 1
H H3A -0.1712 0.6171 0.5537 0.025 Uiso calc R 1 1
C C4 -0.1983(2) 0.7907(2) 0.55492(14) 0.0251(5) Uani d . 1 1
H H4A -0.2421 0.7911 0.6021 0.030 Uiso calc R 1 1
C C5 -0.1770(2) 0.8950(2) 0.51536(14) 0.0279(5) Uani d . 1 1
H H5A -0.2046 0.9649 0.5373 0.033 Uiso calc R 1 1
C C6 -0.1166(2) 0.8981(2) 0.44503(13) 0.0237(5) Uani d . 1 1
H H6A -0.1033 0.9689 0.4180 0.028 Uiso calc R 1 1
C C7 -0.07585(18) 0.79453(18) 0.41496(13) 0.0176(4) Uani d . 1 1
C C8 -0.02389(18) 0.76595(17) 0.33881(13) 0.0166(4) Uani d . 1 1
C C9 -0.01437(18) 0.76344(18) 0.19856(13) 0.0172(4) Uani d . 1 1
C C10 -0.05696(19) 0.78898(19) 0.11345(13) 0.0186(5) Uani d . 1 1
C C11 -0.0985(2) 0.8894(2) 0.07491(14) 0.0241(5) Uani d . 1 1
H H11A -0.0928 0.9613 0.1029 0.029 Uiso calc R 1 1
C C12 -0.1486(2) 0.8818(2) -0.00559(15) 0.0280(5) Uani d . 1 1
H H12A -0.1767 0.9497 -0.0332 0.034 Uiso calc R 1 1
C C13 -0.1585(2) 0.7764(2) -0.04675(14) 0.0263(5) Uani d . 1 1
H H13A -0.1946 0.7738 -0.1015 0.032 Uiso calc R 1 1
C C14 -0.11704(19) 0.6759(2) -0.00964(13) 0.0212(5) Uani d . 1 1
H H14A -0.1240 0.6044 -0.0380 0.025 Uiso calc R 1 1
C C15 -0.06473(18) 0.68238(18) 0.07057(13) 0.0171(4) Uani d . 1 1
C C16 -0.02605(18) 0.59288(18) 0.12885(13) 0.0166(4) Uani d . 1 1
C C17 -0.04610(18) 0.42409(18) 0.19839(13) 0.0165(4) Uani d . 1 1
C C18 -0.10273(18) 0.31780(18) 0.22040(13) 0.0173(4) Uani d . 1 1
C C19 -0.15140(19) 0.22745(18) 0.17264(14) 0.0202(5) Uani d . 1 1
H H19A -0.1500 0.2276 0.1144 0.024 Uiso calc R 1 1
C C20 -0.20181(19) 0.13750(19) 0.21295(15) 0.0223(5) Uani d . 1 1
H H20A -0.2340 0.0741 0.1818 0.027 Uiso calc R 1 1
C C21 -0.20653(19) 0.13771(19) 0.29900(15) 0.0228(5) Uani d . 1 1
H H21A -0.2414 0.0743 0.3247 0.027 Uiso calc R 1 1
C C22 -0.16145(19) 0.22841(18) 0.34705(14) 0.0207(5) Uani d . 1 1
H H22A -0.1668 0.2293 0.4050 0.025 Uiso calc R 1 1
C C23 -0.10792(18) 0.31842(18) 0.30744(13) 0.0171(4) Uani d . 1 1
C C24 -0.05561(18) 0.42585(18) 0.33832(13) 0.0163(4) Uani d . 1 1
C C25 0.39701(19) 0.5744(2) 0.25912(15) 0.0253(5) Uani d . 1 1
H H25A 0.4585 0.5285 0.2359 0.038 Uiso calc R 1 1
H H25B 0.4230 0.5957 0.3160 0.038 Uiso calc R 1 1
H H25C 0.3823 0.6443 0.2261 0.038 Uiso calc R 1 1
B B1 0.0539(2) 0.5873(2) 0.27744(14) 0.0160(5) Uani d . 1 1

loop_
_atom_site_aniso_label
_atom_site_aniso_U_11
_atom_site_aniso_U_22
_atom_site_aniso_U_33
_atom_site_aniso_U_12
_atom_site_aniso_U_13
_atom_site_aniso_U_23
S1 0.0152(3) 0.0177(3) 0.0171(3) 0.00066(19) 0.00366(19) -0.00011(19)
O1 0.0156(7) 0.0244(8) 0.0216(8) 0.0015(6) -0.0005(6) -0.0078(6)
O2 0.0241(8) 0.0364(9) 0.0198(8) -0.0035(7) 0.0036(6) -0.0095(7)
O3 0.0320(9) 0.0292(9) 0.0367(10) 0.0077(7) 0.0120(8) 0.0162(8)
N1 0.0153(9) 0.0161(9) 0.0161(9) 0.0006(7) -0.0001(7) -0.0016(7)
N2 0.0198(9) 0.0159(9) 0.0178(9) -0.0026(7) 0.0028(7) -0.0016(7)
N3 0.0159(9) 0.0160(9) 0.0159(9) -0.0005(7) 0.0029(7) -0.0026(7)
N4 0.0160(9) 0.0180(9) 0.0169(9) 0.0020(7) 0.0026(7) -0.0023(7)
N5 0.0149(8) 0.0158(9) 0.0152(9) 0.0021(7) -0.0006(7) -0.0011(7)
N6 0.0183(9) 0.0172(9) 0.0165(9) 0.0035(7) -0.0018(7) 0.0003(7)
C1 0.0146(10) 0.0191(11) 0.0136(10) 0.0020(8) -0.0015(8) 0.0009(8)
C2 0.0165(10) 0.0201(11) 0.0141(10) 0.0022(8) -0.0026(8) -0.0012(8)
C3 0.0212(11) 0.0243(11) 0.0154(10) 0.0015(9) -0.0011(8) 0.0007(9)
C4 0.0281(13) 0.0303(13) 0.0171(11) 0.0062(10) 0.0036(9) -0.0020(9)
C5 0.0366(14) 0.0242(12) 0.0228(12) 0.0097(10) 0.0024(10) -0.0063(10)
C6 0.0321(13) 0.0194(11) 0.0194(11) 0.0033(9) 0.0009(9) -0.0018(9)
C7 0.0174(10) 0.0200(11) 0.0151(10) 0.0016(8) -0.0012(8) -0.0023(8)
C8 0.0156(10) 0.0150(10) 0.0188(11) -0.0015(8) -0.0001(8) -0.0025(8)
C9 0.0162(10) 0.0163(10) 0.0192(11) -0.0029(8) 0.0023(8) -0.0006(8)
C10 0.0186(11) 0.0210(11) 0.0167(11) -0.0022(9) 0.0052(8) 0.0015(8)
C11 0.0315(13) 0.0193(11) 0.0222(12) 0.0008(10) 0.0066(10) 0.0022(9)
C12 0.0358(14) 0.0245(12) 0.0236(12) 0.0053(10) 0.0022(10) 0.0081(10)
C13 0.0297(13) 0.0329(13) 0.0160(11) 0.0033(10) 0.0007(9) 0.0036(10)
C14 0.0217(11) 0.0245(11) 0.0180(11) -0.0007(9) 0.0055(9) -0.0008(9)
C15 0.0164(10) 0.0194(11) 0.0160(10) -0.0007(8) 0.0043(8) 0.0015(8)
C16 0.0139(10) 0.0199(11) 0.0162(10) 0.0007(8) 0.0031(8) -0.0029(8)
C17 0.0145(10) 0.0176(10) 0.0172(10) 0.0035(8) 0.0011(8) -0.0048(8)
C18 0.0142(10) 0.0163(10) 0.0212(11) 0.0043(8) -0.0007(8) -0.0005(8)
C19 0.0171(11) 0.0202(11) 0.0227(11) 0.0033(9) -0.0018(9) -0.0023(9)
C20 0.0159(10) 0.0178(11) 0.0325(13) 0.0004(8) -0.0019(9) -0.0030(9)
C21 0.0162(11) 0.0185(11) 0.0337(13) 0.0001(9) 0.0022(9) 0.0027(9)
C22 0.0182(11) 0.0202(11) 0.0236(12) 0.0038(9) 0.0019(9) 0.0015(9)
C23 0.0136(10) 0.0167(10) 0.0205(11) 0.0045(8) -0.0011(8) -0.0002(8)
C24 0.0146(10) 0.0175(10) 0.0165(10) 0.0035(8) -0.0006(8) 0.0017(8)
C25 0.0177(11) 0.0289(12) 0.0295(12) -0.0027(9) 0.0038(9) -0.0032(10)
B1 0.0151(11) 0.0175(12) 0.0154(11) 0.0013(9) 0.0016(9) -0.0024(9)

loop_
_atom_type_symbol
_atom_type_description
_atom_type_scat_dispersion_real
_atom_type_scat_dispersion_imag
_atom_type_scat_source
C C 0.0181 0.0091 'International Tables Vol C Tables 4.2.6.8 and 6.1.1.4'
H H 0.0000 0.0000 'International Tables Vol C Tables 4.2.6.8 and 6.1.1.4'
N N 0.0311 0.0180 'International Tables Vol C Tables 4.2.6.8 and 6.1.1.4'
O O 0.0492 0.0322 'International Tables Vol C Tables 4.2.6.8 and 6.1.1.4'
B B 0.0090 0.0039 'International Tables Vol C Tables 4.2.6.8 and 6.1.1.4'
S S 0.3331 0.5567 'International Tables Vol C Tables 4.2.6.8 and 6.1.1.4'

loop_
_geom_angle_atom_site_label_1
_geom_angle_atom_site_label_2
_geom_angle_atom_site_label_3
_geom_angle
O3 S1 O2 117.53(11)
O3 S1 O1 108.59(9)
O2 S1 O1 109.68(9)
O3 S1 C25 109.35(11)
O2 S1 C25 109.83(11)
O1 S1 C25 100.50(10)
B1 O1 S1 124.81(13)
C8 N1 C1 112.95(17)
C8 N1 B1 122.59(18)
C1 N1 B1 122.83(18)
C9 N2 C8 117.17(18)
C9 N3 C16 112.60(17)
C9 N3 B1 122.36(17)
C16 N3 B1 122.68(18)
C16 N4 C17 117.18(18)
C17 N5 C24 112.93(18)
C17 N5 B1 123.31(18)
C24 N5 B1 122.42(18)
C1 N6 C24 117.19(18)
N6 C1 N1 122.63(19)
N6 C1 C2 129.85(19)
N1 C1 C2 105.77(17)
C3 C2 C7 120.53(19)
C3 C2 C1 131.9(2)
C7 C2 C1 107.06(18)
C4 C3 C2 118.2(2)
C4 C3 H3A 120.9
C2 C3 H3A 120.9
C3 C4 C5 121.3(2)
C3 C4 H4A 119.4
C5 C4 H4A 119.4
C6 C5 C4 121.3(2)
C6 C5 H5A 119.4
C4 C5 H5A 119.4
C5 C6 C7 118.1(2)
C5 C6 H6A 120.9
C7 C6 H6A 120.9
C6 C7 C2 120.57(19)
C6 C7 C8 131.8(2)
C2 C7 C8 107.31(18)
N2 C8 N1 122.66(19)
N2 C8 C7 129.73(19)
N1 C8 C7 105.57(18)
N2 C9 N3 122.83(19)
N2 C9 C10 129.5(2)
N3 C9 C10 105.79(18)
C11 C10 C15 120.3(2)
C11 C10 C9 132.3(2)
C15 C10 C9 106.95(18)
C12 C11 C10 118.1(2)
C12 C11 H11A 121.0
C10 C11 H11A 121.0
C11 C12 C13 121.3(2)
C11 C12 H12A 119.3
C13 C12 H12A 119.3
C14 C13 C12 121.4(2)
C14 C13 H13A 119.3
C12 C13 H13A 119.3
C13 C14 C15 118.0(2)
C13 C14 H14A 121.0
C15 C14 H14A 121.0
C14 C15 C10 120.9(2)
C14 C15 C16 131.1(2)
C10 C15 C16 107.46(18)
N4 C16 N3 123.14(19)
N4 C16 C15 129.07(19)
N3 C16 C15 105.77(18)
N4 C17 N5 122.44(19)
N4 C17 C18 130.29(19)
N5 C17 C18 105.53(18)
C19 C18 C23 120.8(2)
C19 C18 C17 131.8(2)
C23 C18 C17 107.31(18)
C20 C19 C18 117.7(2)
C20 C19 H19A 121.1
C18 C19 H19A 121.1
C19 C20 C21 121.5(2)
C19 C20 H20A 119.2
C21 C20 H20A 119.2
C22 C21 C20 121.4(2)
C22 C21 H21A 119.3
C20 C21 H21A 119.3
C21 C22 C23 117.7(2)
C21 C22 H22A 121.2
C23 C22 H22A 121.2
C22 C23 C18 120.83(19)
C22 C23 C24 131.7(2)
C18 C23 C24 107.39(18)
N6 C24 N5 122.48(19)
N6 C24 C23 130.47(19)
N5 C24 C23 105.24(18)
S1 C25 H25A 109.5
S1 C25 H25B 109.5
H25A C25 H25B 109.5
S1 C25 H25C 109.5
H25A C25 H25C 109.5
H25B C25 H25C 109.5
N1 B1 N5 105.67(17)
N1 B1 N3 106.01(17)
N5 B1 N3 105.31(17)
N1 B1 O1 108.50(17)
N5 B1 O1 115.63(18)
N3 B1 O1 114.93(18)

loop_
_geom_bond_atom_site_label_1
_geom_bond_atom_site_label_2
_geom_bond_distance
S1 O3 1.4243(16)
S1 O2 1.4292(16)
S1 O1 1.5507(15)
S1 C25 1.752(2)
O1 B1 1.493(3)
N1 C8 1.367(3)
N1 C1 1.370(3)
N1 B1 1.478(3)
N2 C9 1.344(3)
N2 C8 1.344(3)
N3 C9 1.368(3)
N3 C16 1.374(3)
N3 B1 1.489(3)
N4 C16 1.336(3)
N4 C17 1.341(3)
N5 C17 1.372(3)
N5 C24 1.374(3)
N5 B1 1.479(3)
N6 C1 1.341(3)
N6 C24 1.343(3)
C1 C2 1.455(3)
C2 C3 1.392(3)
C2 C7 1.421(3)
C3 C4 1.382(3)
C3 H3A 0.9500
C4 C5 1.402(3)
C4 H4A 0.9500
C5 C6 1.384(3)
C5 H5A 0.9500
C6 C7 1.392(3)
C6 H6A 0.9500
C7 C8 1.455(3)
C9 C10 1.459(3)
C10 C11 1.388(3)
C10 C15 1.420(3)
C11 C12 1.387(3)
C11 H11A 0.9500
C12 C13 1.395(3)
C12 H12A 0.9500
C13 C14 1.379(3)
C13 H13A 0.9500
C14 C15 1.391(3)
C14 H14A 0.9500
C15 C16 1.450(3)
C17 C18 1.451(3)
C18 C19 1.393(3)
C18 C23 1.423(3)
C19 C20 1.383(3)
C19 H19A 0.9500
C20 C21 1.406(3)
C20 H20A 0.9500
C21 C22 1.385(3)
C21 H21A 0.9500
C22 C23 1.394(3)
C22 H22A 0.9500
C23 C24 1.454(3)
C25 H25A 0.9800
C25 H25B 0.9800
C25 H25C 0.9800

loop_
_geom_torsion_atom_site_label_1
_geom_torsion_atom_site_label_2
_geom_torsion_atom_site_label_3
_geom_torsion_atom_site_label_4
_geom_torsion
O3 S1 O1 B1 -95.71(18)
O2 S1 O1 B1 33.94(19)
C25 S1 O1 B1 149.58(17)
C24 N6 C1 N1 -8.0(3)
C24 N6 C1 C2 154.7(2)
C8 N1 C1 N6 155.29(19)
B1 N1 C1 N6 -10.5(3)
C8 N1 C1 C2 -11.0(2)
B1 N1 C1 C2 -176.72(18)
N6 C1 C2 C3 12.0(4)
N1 C1 C2 C3 176.8(2)
N6 C1 C2 C7 -159.9(2)
N1 C1 C2 C7 5.0(2)
C7 C2 C3 C4 -2.5(3)
C1 C2 C3 C4 -173.4(2)
C2 C3 C4 C5 -0.2(3)
C3 C4 C5 C6 1.9(4)
C4 C5 C6 C7 -0.8(4)
C5 C6 C7 C2 -1.9(3)
C5 C6 C7 C8 171.1(2)
C3 C2 C7 C6 3.6(3)
C1 C2 C7 C6 176.57(19)
C3 C2 C7 C8 -170.93(19)
C1 C2 C7 C8 2.0(2)
C9 N2 C8 N1 7.1(3)
C9 N2 C8 C7 -154.2(2)
C1 N1 C8 N2 -152.99(19)
B1 N1 C8 N2 12.8(3)
C1 N1 C8 C7 12.2(2)
B1 N1 C8 C7 178.00(18)
C6 C7 C8 N2 -18.3(4)
C2 C7 C8 N2 155.4(2)
C6 C7 C8 N1 178.0(2)
C2 C7 C8 N1 -8.3(2)
C8 N2 C9 N3 -8.6(3)
C8 N2 C9 C10 153.4(2)
C16 N3 C9 N2 153.33(19)
B1 N3 C9 N2 -9.6(3)
C16 N3 C9 C10 -12.3(2)
B1 N3 C9 C10 -175.25(18)
N2 C9 C10 C11 15.7(4)
N3 C9 C10 C11 -179.9(2)
N2 C9 C10 C15 -156.8(2)
N3 C9 C10 C15 7.5(2)
C15 C10 C11 C12 0.8(3)
C9 C10 C11 C12 -171.0(2)
C10 C11 C12 C13 0.7(4)
C11 C12 C13 C14 -1.2(4)
C12 C13 C14 C15 0.0(3)
C13 C14 C15 C10 1.5(3)
C13 C14 C15 C16 171.7(2)
C11 C10 C15 C14 -1.9(3)
C9 C10 C15 C14 171.71(19)
C11 C10 C15 C16 -174.2(2)
C9 C10 C15 C16 -0.6(2)
C17 N4 C16 N3 7.6(3)
C17 N4 C16 C15 -153.9(2)
C9 N3 C16 N4 -153.15(19)
B1 N3 C16 N4 9.7(3)
C9 N3 C16 C15 12.0(2)
B1 N3 C16 C15 174.84(18)
C14 C15 C16 N4 -13.8(4)
C10 C15 C16 N4 157.4(2)
C14 C15 C16 N3 -177.7(2)
C10 C15 C16 N3 -6.5(2)
C16 N4 C17 N5 -5.9(3)
C16 N4 C17 C18 156.8(2)
C24 N5 C17 N4 153.84(19)
B1 N5 C17 N4 -13.2(3)
C24 N5 C17 C18 -12.6(2)
B1 N5 C17 C18 -179.62(18)
N4 C17 C18 C19 19.2(4)
N5 C17 C18 C19 -175.8(2)
N4 C17 C18 C23 -158.1(2)
N5 C17 C18 C23 6.8(2)
C23 C18 C19 C20 -1.7(3)
C17 C18 C19 C20 -178.7(2)
C18 C19 C20 C21 1.4(3)
C19 C20 C21 C22 0.4(3)
C20 C21 C22 C23 -1.8(3)
C21 C22 C23 C18 1.5(3)
C21 C22 C23 C24 178.1(2)
C19 C18 C23 C22 0.2(3)
C17 C18 C23 C22 177.95(18)
C19 C18 C23 C24 -177.06(19)
C17 C18 C23 C24 0.6(2)
C1 N6 C24 N5 6.3(3)
C1 N6 C24 C23 -156.1(2)
C17 N5 C24 N6 -153.21(19)
B1 N5 C24 N6 14.0(3)
C17 N5 C24 C23 12.9(2)
B1 N5 C24 C23 -179.88(18)
C22 C23 C24 N6 -20.1(4)
C18 C23 C24 N6 156.8(2)
C22 C23 C24 N5 175.2(2)
C18 C23 C24 N5 -7.9(2)
C8 N1 B1 N5 -138.21(19)
C1 N1 B1 N5 26.2(3)
C8 N1 B1 N3 -26.8(3)
C1 N1 B1 N3 137.65(19)
C8 N1 B1 O1 97.2(2)
C1 N1 B1 O1 -98.4(2)
C17 N5 B1 N1 138.03(19)
C24 N5 B1 N1 -27.8(3)
C17 N5 B1 N3 26.1(3)
C24 N5 B1 N3 -139.75(18)
C17 N5 B1 O1 -102.0(2)
C24 N5 B1 O1 92.2(2)
C9 N3 B1 N1 25.2(3)
C16 N3 B1 N1 -136.03(19)
C9 N3 B1 N5 136.91(19)
C16 N3 B1 N5 -24.3(3)
C9 N3 B1 O1 -94.6(2)
C16 N3 B1 O1 104.1(2)
S1 O1 B1 N1 160.97(14)
S1 O1 B1 N5 42.5(2)
S1 O1 B1 N3 -80.6(2)
